data_4037795
loop_
_publ_author_name
'Leas, Derek Andrew'
'Dong, Yuxiang'
'Garrison, Jered C.'
'Wang, Xiaofang'
'Ezell, Edward L.'
'Stack, Douglas Edward'
'Vennerstrom, Jonathan L.'

_publ_section_title
;
 Tricyclic Imidazolidin-4-ones by Witkop Oxidation of
 Tetrahydro-\b-carbolines.
;
_journal_name_full 'The Journal of organic chemistry'
_journal_paper_doi 10.1021/acs.joc.9b03402
_journal_year 2020
_chemical_formula_moiety 'C18 H15 N3 O4'
_chemical_formula_sum 'C18 H15 N3 O4'
_chemical_formula_weight 337.33
_space_group_crystal_system triclinic
_space_group_IT_number 2
_space_group_name_Hall '-P 1'
_space_group_name_H-M_alt 'P -1'
_atom_sites_solution_hydrogens geom
_audit_creation_date 2018-12-13
_audit_creation_method
;
Olex2 1.2
(compiled 2015.09.30 svn.r3233 for OlexSys, GUI svn.r5103)
;
_cell_angle_alpha 82.823(5)
_cell_angle_beta 86.862(5)
_cell_angle_gamma 89.820(5)
_cell_formula_units_Z 2
_cell_length_a 8.3364(6)
_cell_length_b 8.4830(5)
_cell_length_c 10.7484(7)
_cell_measurement_reflns_used 2582
_cell_measurement_temperature 100
_cell_measurement_theta_max 75.5560
_cell_measurement_theta_min 4.1270
_cell_volume 753.01(9)
_computing_cell_refinement
;
CrysAlisPro, Agilent Technologies,
Version 1.171.37.35 (release 13-08-2014 CrysAlis171 .NET)
(compiled Aug 13 2014,18:06:01)
;
_computing_data_collection
;
CrysAlisPro, Agilent Technologies,
Version 1.171.37.35 (release 13-08-2014 CrysAlis171 .NET)
(compiled Aug 13 2014,18:06:01)
;
_computing_data_reduction
;
CrysAlisPro, Agilent Technologies,
Version 1.171.37.35 (release 13-08-2014 CrysAlis171 .NET)
(compiled Aug 13 2014,18:06:01)
;
_computing_molecular_graphics 'Olex2 (Dolomanov et al., 2009)'
_computing_publication_material 'Olex2 (Dolomanov et al., 2009)'
_computing_structure_refinement 'ShelXL (Sheldrick, 2015)'
_computing_structure_solution 'ShelXS (Sheldrick, 2008)'
_diffrn_ambient_temperature 100
_diffrn_detector 'CCD plate'
_diffrn_detector_area_resol_mean 8.2603
_diffrn_detector_type Onyx
_diffrn_measured_fraction_theta_full 0.992
_diffrn_measured_fraction_theta_max 0.947
_diffrn_measurement_details
;
#__ type_ start__ end____ width___ exp.time_
  1 omega  -68.00   25.00   1.0000    2.3650
omega____ theta____ kappa____ phi______ frames
    -      -44.0566   57.0000  150.0000 93

#__ type_ start__ end____ width___ exp.time_
  2 omega -112.00  -22.00   1.0000    2.3650
omega____ theta____ kappa____ phi______ frames
    -      -44.0566  -57.0000    0.0000 90

#__ type_ start__ end____ width___ exp.time_
  3 omega  -17.00   63.00   1.0000    2.3650
omega____ theta____ kappa____ phi______ frames
    -       44.0566  -57.0000 -150.0000 80

#__ type_ start__ end____ width___ exp.time_
  4 omega   35.00   69.00   1.0000    9.4600
omega____ theta____ kappa____ phi______ frames
    -      108.0049  -30.0000 -120.0000 34

#__ type_ start__ end____ width___ exp.time_
  5 omega   43.00   69.00   1.0000    9.4600
omega____ theta____ kappa____ phi______ frames
    -      108.0049  -30.0000 -150.0000 26

#__ type_ start__ end____ width___ exp.time_
  6 omega   49.00   75.00   1.0000    9.4600
omega____ theta____ kappa____ phi______ frames
    -      108.0049  -45.0000 -180.0000 26

#__ type_ start__ end____ width___ exp.time_
  7 omega   40.00  136.00   1.0000    9.4600
omega____ theta____ kappa____ phi______ frames
    -      108.0049  -77.0000 -150.0000 96

#__ type_ start__ end____ width___ exp.time_
  8 omega   91.00  117.00   1.0000    9.4600
omega____ theta____ kappa____ phi______ frames
    -      108.0049 -125.0000  -30.0000 26

#__ type_ start__ end____ width___ exp.time_
  9 omega   97.00  126.00   1.0000    2.3650
omega____ theta____ kappa____ phi______ frames
    -       44.0566 -178.0000  -30.0000 29

#__ type_ start__ end____ width___ exp.time_
 10 omega   45.00  107.00   1.0000    9.4600
omega____ theta____ kappa____ phi______ frames
    -      108.0049  -95.0000   30.0000 62

#__ type_ start__ end____ width___ exp.time_
 11 omega   50.00  106.00   1.0000    9.4600
omega____ theta____ kappa____ phi______ frames
    -      108.0049  -95.0000  150.0000 56

#__ type_ start__ end____ width___ exp.time_
 12 omega   40.00   69.00   1.0000    9.4600
omega____ theta____ kappa____ phi______ frames
    -      108.0049  -30.0000   60.0000 29

#__ type_ start__ end____ width___ exp.time_
 13 omega   44.00   70.00   1.0000    9.4600
omega____ theta____ kappa____ phi______ frames
    -      108.0049  -45.0000   30.0000 26

#__ type_ start__ end____ width___ exp.time_
 14 omega   37.00   65.00   1.0000    9.4600
omega____ theta____ kappa____ phi______ frames
    -      108.0049  -30.0000   90.0000 28

#__ type_ start__ end____ width___ exp.time_
 15 omega   39.00   65.00   1.0000    9.4600
omega____ theta____ kappa____ phi______ frames
    -      108.0049  -45.0000   60.0000 26

#__ type_ start__ end____ width___ exp.time_
 16 omega   35.00   68.00   1.0000    9.4600
omega____ theta____ kappa____ phi______ frames
    -      108.0049  -30.0000  120.0000 33

#__ type_ start__ end____ width___ exp.time_
 17 omega   37.00   63.00   1.0000    9.4600
omega____ theta____ kappa____ phi______ frames
    -      108.0049  -30.0000  150.0000 26

#__ type_ start__ end____ width___ exp.time_
 18 omega   85.00  172.00   1.0000    9.4600
omega____ theta____ kappa____ phi______ frames
    -      108.0049   30.0000   60.0000 87

#__ type_ start__ end____ width___ exp.time_
 19 omega   35.00   60.00   1.0000    9.4600
omega____ theta____ kappa____ phi______ frames
    -      108.0049  -30.0000    0.0000 25

#__ type_ start__ end____ width___ exp.time_
 20 omega   36.00   68.00   1.0000    9.4600
omega____ theta____ kappa____ phi______ frames
    -      108.0049  -30.0000  -60.0000 32

#__ type_ start__ end____ width___ exp.time_
 21 omega   35.00   69.00   1.0000    9.4600
omega____ theta____ kappa____ phi______ frames
    -      108.0049  -30.0000  -90.0000 34
;
_diffrn_measurement_device 'four-circle diffractometer'
_diffrn_measurement_device_type 'Xcalibur, Onyx, Ultra'
_diffrn_measurement_method '\w scans'
_diffrn_orient_matrix_UB_11 0.1819671000
_diffrn_orient_matrix_UB_12 -0.0211399000
_diffrn_orient_matrix_UB_13 -0.0254658000
_diffrn_orient_matrix_UB_21 0.0114034000
_diffrn_orient_matrix_UB_22 -0.0908557000
_diffrn_orient_matrix_UB_23 0.1325665000
_diffrn_orient_matrix_UB_31 -0.0318062000
_diffrn_orient_matrix_UB_32 -0.1574884000
_diffrn_orient_matrix_UB_33 -0.0520504000
_diffrn_radiation_monochromator mirror
_diffrn_radiation_probe x-ray
_diffrn_radiation_type CuK\a
_diffrn_radiation_wavelength 1.54184
_diffrn_reflns_av_R_equivalents 0.0496
_diffrn_reflns_av_unetI/netI 0.0569
_diffrn_reflns_Laue_measured_fraction_full 0.992
_diffrn_reflns_Laue_measured_fraction_max 0.947
_diffrn_reflns_limit_h_max 9
_diffrn_reflns_limit_h_min -10
_diffrn_reflns_limit_k_max 7
_diffrn_reflns_limit_k_min -10
_diffrn_reflns_limit_l_max 11
_diffrn_reflns_limit_l_min -13
_diffrn_reflns_number 5034
_diffrn_reflns_point_group_measured_fraction_full 0.992
_diffrn_reflns_point_group_measured_fraction_max 0.947
_diffrn_reflns_theta_full 67.684
_diffrn_reflns_theta_max 75.583
_diffrn_reflns_theta_min 4.152
_diffrn_source 'sealed X-ray tube'
_diffrn_source_type 'Enhance Ultra (Cu) X-ray Source'
_exptl_absorpt_coefficient_mu 0.893
_exptl_absorpt_correction_T_max 1.00000
_exptl_absorpt_correction_T_min 0.88386
_exptl_absorpt_correction_type multi-scan
_exptl_absorpt_process_details
;
CrysAlisPro, Agilent Technologies,
Version 1.171.37.35 (release 13-08-2014 CrysAlis171 .NET)
(compiled Aug 13 2014,18:06:01)
Empirical absorption correction using spherical harmonics,
 implemented in SCALE3 ABSPACK scaling algorithm.
Empirical absorption correction using spherical harmonics,
 implemented in SCALE3 ABSPACK scaling algorithm.
;
_exptl_crystal_colour 'clear light yellow'
_exptl_crystal_colour_lustre clear
_exptl_crystal_colour_modifier light
_exptl_crystal_colour_primary yellow
_exptl_crystal_density_diffrn 1.488
_exptl_crystal_description irregular
_exptl_crystal_F_000 352
_exptl_crystal_size_max 0.3
_exptl_crystal_size_mid 0.1
_exptl_crystal_size_min 0.05
_refine_diff_density_max 0.231
_refine_diff_density_min -0.244
_refine_diff_density_rms 0.061
_refine_ls_extinction_method none
_refine_ls_goodness_of_fit_ref 1.086
_refine_ls_hydrogen_treatment constr
_refine_ls_matrix_type full
_refine_ls_number_parameters 226
_refine_ls_number_reflns 2974
_refine_ls_number_restraints 0
_refine_ls_restrained_S_all 1.086
_refine_ls_R_factor_all 0.0645
_refine_ls_R_factor_gt 0.0476
_refine_ls_shift/su_max 0.000
_refine_ls_shift/su_mean 0.000
_refine_ls_structure_factor_coef Fsqd
_refine_ls_weighting_details 'w=1/[\s^2^(Fo^2^)+(0.0526P)^2^+0.4070P] where P=(Fo^2^+2Fc^2^)/3'
_refine_ls_weighting_scheme calc
_refine_ls_wR_factor_gt 0.1260
_refine_ls_wR_factor_ref 0.1439
_reflns_Friedel_coverage 0.000
_reflns_number_gt 2332
_reflns_number_total 2974
_reflns_threshold_expression 'I > 2\s(I)'
_cod_data_source_file jo9b03402_si_002.cif
_cod_data_source_block jv-dl4-151a
_cod_database_code 4037795
_shelxl_version_number 2013-4
_chemical_oxdiff_formula 'C15 H20 N3 O4'
_shelx_space_group_comment
;
The symmetry employed for this shelxl refinement is uniquely defined
by the following loop, which should always be used as a source of
symmetry information in preference to the above space-group names.
They are only intended as comments.
;
_reflns_odcompleteness_completeness 99.26
_reflns_odcompleteness_iscentric 1
_reflns_odcompleteness_theta 66.97
_olex2_refinement_description
;
1. Fixed Uiso
 At 1.2 times of:
  All C(H) groups, All C(H,H) groups
2.a Ternary CH refined with riding coordinates:
 C7(H7)
2.b Secondary CH2 refined with riding coordinates:
 C16(H16A,H16B), C18(H18A,H18B), C17(H17A,H17B)
2.c Aromatic/amide H refined with riding coordinates:
 C13(H13), C10(H10), C11(H11), C1(H1), C2(H2), C12(H12), C5(H5), C4(H4)
;
_olex2_date_sample_data_collection 2018-11-29
_olex2_exptl_crystal_mounting_method 'Mounted on a Kryoloop in paratone oil.'
_olex2_submission_special_instructions 'No special instructions were received'

loop_
_space_group_symop_operation_xyz
'x, y, z'
'-x, -y, -z'

loop_
_atom_site_label
_atom_site_type_symbol
_atom_site_fract_x
_atom_site_fract_y
_atom_site_fract_z
_atom_site_U_iso_or_equiv
_atom_site_adp_type
_atom_site_occupancy
_atom_site_site_symmetry_order
_atom_site_calc_flag
_atom_site_refinement_flags_posn
O3 O 0.26760(19) 0.3074(2) 0.10041(14) 0.0272(4) Uani 1 1 d .
O1 O -0.2137(2) 0.0552(2) 0.72640(16) 0.0361(4) Uani 1 1 d .
O4 O 0.8344(2) 0.5812(2) 0.18601(15) 0.0305(4) Uani 1 1 d .
N2 N 0.4704(2) 0.2861(2) 0.23970(16) 0.0211(4) Uani 1 1 d .
O2 O -0.3399(2) 0.0204(2) 0.56100(18) 0.0410(5) Uani 1 1 d .
N3 N 0.3903(2) 0.4832(2) 0.36173(17) 0.0259(4) Uani 1 1 d .
N1 N -0.2280(2) 0.0743(2) 0.61269(19) 0.0297(4) Uani 1 1 d .
C13 C 0.8413(3) 0.3182(3) 0.0348(2) 0.0254(5) Uani 1 1 d .
H13 H 0.9236 0.3938 0.0073 0.031 Uiso 1 1 calc R
C6 C 0.1257(3) 0.3411(3) 0.3821(2) 0.0253(5) Uani 1 1 d .
C9 C 0.5977(3) 0.2439(3) 0.15664(19) 0.0207(4) Uani 1 1 d .
C10 C 0.6048(3) 0.0937(3) 0.1181(2) 0.0234(4) Uani 1 1 d .
H10 H 0.5252 0.0163 0.1483 0.028 Uiso 1 1 calc R
C11 C 0.7291(3) 0.0575(3) 0.0353(2) 0.0259(5) Uani 1 1 d .
H11 H 0.7329 -0.0439 0.0065 0.031 Uiso 1 1 calc R
C14 C 0.7158(3) 0.3582(3) 0.11515(19) 0.0214(4) Uani 1 1 d .
C15 C 0.7109(3) 0.5217(3) 0.15759(19) 0.0251(5) Uani 1 1 d .
C1 C 0.1229(3) 0.3382(3) 0.5121(2) 0.0264(5) Uani 1 1 d .
H1 H 0.2009 0.3970 0.5485 0.032 Uiso 1 1 calc R
C7 C 0.2508(3) 0.4358(3) 0.2958(2) 0.0250(5) Uani 1 1 d .
H7 H 0.1998 0.5325 0.2519 0.030 Uiso 1 1 calc R
C2 C 0.0079(3) 0.2508(3) 0.5887(2) 0.0267(5) Uani 1 1 d .
H2 H 0.0068 0.2475 0.6774 0.032 Uiso 1 1 calc R
C12 C 0.8481(3) 0.1697(3) -0.0058(2) 0.0249(5) Uani 1 1 d .
H12 H 0.9340 0.1443 -0.0616 0.030 Uiso 1 1 calc R
C3 C -0.1052(3) 0.1683(3) 0.5330(2) 0.0256(5) Uani 1 1 d .
C5 C 0.0098(3) 0.2555(3) 0.3292(2) 0.0290(5) Uani 1 1 d .
H5 H 0.0116 0.2565 0.2406 0.035 Uiso 1 1 calc R
C16 C 0.5542(3) 0.6139(3) 0.1612(2) 0.0266(5) Uani 1 1 d .
H16A H 0.4770 0.5641 0.1110 0.032 Uiso 1 1 calc R
H16B H 0.5750 0.7233 0.1196 0.032 Uiso 1 1 calc R
C8 C 0.3241(3) 0.3334(3) 0.19743(19) 0.0224(4) Uani 1 1 d .
C18 C 0.4943(3) 0.3446(3) 0.3611(2) 0.0231(4) Uani 1 1 d .
H18A H 0.4632 0.2625 0.4320 0.028 Uiso 1 1 calc R
H18B H 0.6080 0.3746 0.3673 0.028 Uiso 1 1 calc R
C17 C 0.4729(3) 0.6244(3) 0.2941(2) 0.0296(5) Uani 1 1 d .
H17A H 0.5566 0.6560 0.3481 0.035 Uiso 1 1 calc R
H17B H 0.3937 0.7118 0.2857 0.035 Uiso 1 1 calc R
C4 C -0.1075(3) 0.1695(3) 0.4044(2) 0.0293(5) Uani 1 1 d .
H4 H -0.1876 0.1126 0.3686 0.035 Uiso 1 1 calc R

loop_
_atom_site_aniso_label
_atom_site_aniso_U_11
_atom_site_aniso_U_22
_atom_site_aniso_U_33
_atom_site_aniso_U_23
_atom_site_aniso_U_13
_atom_site_aniso_U_12
O3 0.0278(8) 0.0348(9) 0.0198(7) -0.0056(6) -0.0032(6) 0.0020(7)
O1 0.0379(10) 0.0450(11) 0.0250(8) -0.0052(7) 0.0034(7) 0.0039(8)
O4 0.0357(9) 0.0293(9) 0.0280(8) -0.0089(7) -0.0030(7) -0.0106(7)
N2 0.0226(9) 0.0228(9) 0.0182(8) -0.0037(7) -0.0004(7) 0.0016(7)
O2 0.0364(10) 0.0464(11) 0.0405(10) -0.0051(8) -0.0050(8) -0.0098(8)
N3 0.0316(10) 0.0246(10) 0.0228(9) -0.0074(7) -0.0015(7) 0.0031(8)
N1 0.0286(10) 0.0304(11) 0.0303(10) -0.0055(8) 0.0006(8) 0.0066(8)
C13 0.0228(10) 0.0287(12) 0.0246(10) -0.0027(9) -0.0021(8) -0.0052(9)
C6 0.0257(11) 0.0271(11) 0.0243(11) -0.0081(9) -0.0026(8) 0.0112(9)
C9 0.0214(10) 0.0217(10) 0.0191(9) -0.0023(8) -0.0040(8) 0.0017(8)
C10 0.0244(10) 0.0212(11) 0.0258(11) -0.0082(8) -0.0012(8) -0.0006(8)
C11 0.0281(11) 0.0225(11) 0.0292(11) -0.0107(9) -0.0022(9) 0.0013(9)
C14 0.0239(10) 0.0208(11) 0.0198(10) -0.0022(8) -0.0042(8) -0.0007(8)
C15 0.0350(12) 0.0226(11) 0.0178(10) -0.0040(8) -0.0001(8) -0.0037(9)
C1 0.0301(12) 0.0292(12) 0.0217(10) -0.0094(9) -0.0041(8) 0.0049(9)
C7 0.0283(11) 0.0256(11) 0.0217(10) -0.0051(9) -0.0025(8) 0.0061(9)
C2 0.0319(12) 0.0282(12) 0.0214(10) -0.0088(9) -0.0006(9) 0.0079(9)
C12 0.0248(11) 0.0264(11) 0.0246(10) -0.0083(9) -0.0002(8) 0.0019(9)
C3 0.0227(11) 0.0277(11) 0.0268(11) -0.0064(9) 0.0006(8) 0.0074(8)
C5 0.0234(11) 0.0429(14) 0.0218(10) -0.0075(10) -0.0022(8) 0.0090(10)
C16 0.0374(13) 0.0171(10) 0.0254(11) -0.0041(8) 0.0001(9) 0.0006(9)
C8 0.0240(10) 0.0231(11) 0.0197(10) -0.0026(8) 0.0016(8) 0.0021(8)
C18 0.0281(11) 0.0225(11) 0.0196(10) -0.0065(8) -0.0004(8) 0.0015(8)
C17 0.0415(13) 0.0225(11) 0.0264(11) -0.0105(9) -0.0001(10) 0.0030(10)
C4 0.0215(11) 0.0414(14) 0.0268(11) -0.0100(10) -0.0041(9) 0.0088(9)

loop_
_atom_type_symbol
_atom_type_description
_atom_type_scat_dispersion_real
_atom_type_scat_dispersion_imag
_atom_type_scat_source
C C 0.0181 0.0091 'International Tables Vol C Tables 4.2.6.8 and 6.1.1.4'
H H 0.0000 0.0000 'International Tables Vol C Tables 4.2.6.8 and 6.1.1.4'
N N 0.0311 0.0180 'International Tables Vol C Tables 4.2.6.8 and 6.1.1.4'
O O 0.0492 0.0322 'International Tables Vol C Tables 4.2.6.8 and 6.1.1.4'

loop_
_geom_angle_atom_site_label_1
_geom_angle_atom_site_label_2
_geom_angle_atom_site_label_3
_geom_angle
C9 N2 C18 124.06(17)
C8 N2 C9 121.67(17)
C8 N2 C18 110.09(17)
C18 N3 C7 102.25(17)
C18 N3 C17 109.98(18)
C17 N3 C7 112.21(18)
O1 N1 O2 123.9(2)
O1 N1 C3 118.3(2)
O2 N1 C3 117.80(19)
C14 C13 H13 119.6
C12 C13 H13 119.6
C12 C13 C14 120.9(2)
C1 C6 C7 121.9(2)
C1 C6 C5 119.3(2)
C5 C6 C7 118.9(2)
C10 C9 N2 120.99(19)
C10 C9 C14 121.0(2)
C14 C9 N2 118.04(19)
C9 C10 H10 120.3
C11 C10 C9 119.5(2)
C11 C10 H10 120.3
C10 C11 H11 119.9
C10 C11 C12 120.1(2)
C12 C11 H11 119.9
C13 C14 C9 118.6(2)
C13 C14 C15 119.8(2)
C9 C14 C15 121.6(2)
O4 C15 C14 119.5(2)
O4 C15 C16 120.0(2)
C14 C15 C16 120.49(19)
C6 C1 H1 119.6
C2 C1 C6 120.8(2)
C2 C1 H1 119.6
N3 C7 C6 113.34(18)
N3 C7 H7 109.6
N3 C7 C8 104.23(17)
C6 C7 H7 109.6
C6 C7 C8 110.47(18)
C8 C7 H7 109.6
C1 C2 H2 120.8
C3 C2 C1 118.3(2)
C3 C2 H2 120.8
C13 C12 C11 119.9(2)
C13 C12 H12 120.0
C11 C12 H12 120.0
C2 C3 N1 119.2(2)
C2 C3 C4 122.7(2)
C4 C3 N1 118.1(2)
C6 C5 H5 119.7
C4 C5 C6 120.7(2)
C4 C5 H5 119.7
C15 C16 H16A 108.3
C15 C16 H16B 108.3
C15 C16 C17 116.12(19)
H16A C16 H16B 107.4
C17 C16 H16A 108.3
C17 C16 H16B 108.3
O3 C8 N2 127.2(2)
O3 C8 C7 127.4(2)
N2 C8 C7 105.29(17)
N2 C18 H18A 110.8
N2 C18 H18B 110.8
N3 C18 N2 104.79(17)
N3 C18 H18A 110.8
N3 C18 H18B 110.8
H18A C18 H18B 108.9
N3 C17 C16 118.98(18)
N3 C17 H17A 107.6
N3 C17 H17B 107.6
C16 C17 H17A 107.6
C16 C17 H17B 107.6
H17A C17 H17B 107.0
C3 C4 C5 118.3(2)
C3 C4 H4 120.9
C5 C4 H4 120.9

loop_
_geom_bond_atom_site_label_1
_geom_bond_atom_site_label_2
_geom_bond_distance
O3 C8 1.213(3)
O1 N1 1.225(3)
O4 C15 1.219(3)
N2 C9 1.423(3)
N2 C8 1.366(3)
N2 C18 1.476(3)
O2 N1 1.229(3)
N3 C7 1.477(3)
N3 C18 1.459(3)
N3 C17 1.473(3)
N1 C3 1.468(3)
C13 H13 0.9500
C13 C14 1.389(3)
C13 C12 1.384(3)
C6 C1 1.393(3)
C6 C7 1.518(3)
C6 C5 1.397(3)
C9 C10 1.389(3)
C9 C14 1.399(3)
C10 H10 0.9500
C10 C11 1.387(3)
C11 H11 0.9500
C11 C12 1.392(3)
C14 C15 1.513(3)
C15 C16 1.521(3)
C1 H1 0.9500
C1 C2 1.384(3)
C7 H7 1.0000
C7 C8 1.550(3)
C2 H2 0.9500
C2 C3 1.381(3)
C12 H12 0.9500
C3 C4 1.383(3)
C5 H5 0.9500
C5 C4 1.383(4)
C16 H16A 0.9900
C16 H16B 0.9900
C16 C17 1.560(3)
C18 H18A 0.9900
C18 H18B 0.9900
C17 H17A 0.9900
C17 H17B 0.9900
C4 H4 0.9500

loop_
_geom_torsion_atom_site_label_1
_geom_torsion_atom_site_label_2
_geom_torsion_atom_site_label_3
_geom_torsion_atom_site_label_4
_geom_torsion
O1 N1 C3 C2 -9.4(3)
O1 N1 C3 C4 170.2(2)
O4 C15 C16 C17 -75.8(3)
N2 C9 C10 C11 178.84(19)
N2 C9 C14 C13 179.54(19)
N2 C9 C14 C15 0.7(3)
O2 N1 C3 C2 170.1(2)
O2 N1 C3 C4 -10.3(3)
N3 C7 C8 O3 -156.7(2)
N3 C7 C8 N2 19.9(2)
N1 C3 C4 C5 -178.8(2)
C13 C14 C15 O4 -41.4(3)
C13 C14 C15 C16 136.8(2)
C6 C1 C2 C3 -0.9(3)
C6 C7 C8 O3 81.2(3)
C6 C7 C8 N2 -102.1(2)
C6 C5 C4 C3 -1.1(4)
C9 N2 C8 O3 21.2(3)
C9 N2 C8 C7 -155.50(19)
C9 N2 C18 N3 133.0(2)
C9 C10 C11 C12 1.9(3)
C9 C14 C15 O4 137.5(2)
C9 C14 C15 C16 -44.4(3)
C10 C9 C14 C13 -0.3(3)
C10 C9 C14 C15 -179.2(2)
C10 C11 C12 C13 -0.9(3)
C14 C13 C12 C11 -0.8(3)
C14 C9 C10 C11 -1.3(3)
C14 C15 C16 C17 106.1(2)
C15 C16 C17 N3 -74.4(3)
C1 C6 C7 N3 16.5(3)
C1 C6 C7 C8 133.0(2)
C1 C6 C5 C4 0.4(3)
C1 C2 C3 N1 179.8(2)
C1 C2 C3 C4 0.2(3)
C7 N3 C18 N2 35.5(2)
C7 N3 C17 C16 -63.8(3)
C7 C6 C1 C2 -179.9(2)
C7 C6 C5 C4 -179.1(2)
C2 C3 C4 C5 0.8(4)
C12 C13 C14 C9 1.4(3)
C12 C13 C14 C15 -179.7(2)
C5 C6 C1 C2 0.6(3)
C5 C6 C7 N3 -164.0(2)
C5 C6 C7 C8 -47.4(3)
C8 N2 C9 C10 -81.7(3)
C8 N2 C9 C14 98.4(2)
C8 N2 C18 N3 -24.2(2)
C18 N2 C9 C10 123.6(2)
C18 N2 C9 C14 -56.3(3)
C18 N2 C8 O3 179.1(2)
C18 N2 C8 C7 2.4(2)
C18 N3 C7 C6 86.3(2)
C18 N3 C7 C8 -33.9(2)
C18 N3 C17 C16 49.3(3)
C17 N3 C7 C6 -155.96(18)
C17 N3 C7 C8 83.9(2)
C17 N3 C18 N2 -83.8(2)
